data_7114311
loop_
_publ_author_name
'Jin, Xianglin'
'Xie, Xiangjin'
'Qian, Hua'
'Tang, Kaluo'
'Liu, Chunling'
'Wang, Xin'
'Gong, Qihuang'

_publ_section_title
;
 Synthesis and crystal structure of a novel decanuclear silver cluster
 complex [Ag(SC6H2Pri3-2,4,6)]10&#x00B7;2CHCl3&#x00B7;C2H5OH
;
_journal_issue 6
_journal_name_full 'Chemical Communications'
_journal_page_first 600
_journal_paper_doi 10.1039/b110900f
_journal_year 2002
_chemical_formula_sum 'C154 H238 Ag10 Cl6 O S10'
_chemical_formula_weight 3717.44
_chemical_name_systematic
; 
? 
;
_space_group_IT_number 2
_symmetry_cell_setting triclinic
_symmetry_space_group_name_Hall '-P 1'
_symmetry_space_group_name_H-M 'P -1'
_atom_sites_solution_hydrogens 'hydrogen atoms are generated by HFIX instructions'
_atom_sites_solution_primary direct
_atom_sites_solution_secondary difmap
_audit_creation_method SHELXL-97
_cell_angle_alpha 102.681(1)
_cell_angle_beta 91.705(1)
_cell_angle_gamma 78.222(2)
_cell_formula_units_Z 2
_cell_length_a 20.0290(4)
_cell_length_b 22.5472(6)
_cell_length_c 19.2607(5)
_cell_measurement_reflns_used 69088
_cell_measurement_temperature 123(2)
_cell_measurement_theta_max 27.48
_cell_measurement_theta_min 2.28
_cell_volume 8306.2(4)
_computing_cell_refinement
;
Molecular Structure Corporation (1994) MSC/AFC Diffractometer Control Software
MSC, 3200 Research Forest Drive, The Woodlands, TX 77381 USA.
;
_computing_data_collection
;
Molecular Structure Corporation (1994) MSC/AFC Diffractometer Control Software
MSC, 3200 Research Forest Drive, The Woodlands, TX 77381, USA.
;
_computing_data_reduction
;
Sheldrick, G. M. (1997) SHELXS97, Program for the Solution of Crystal Structure,
University of Gottingen, Germany.
;
_computing_molecular_graphics
;
Interactive Molecular Graphics XP, Virsion 4.2 for MSDOS (1990), 
Siemens Analytical X-ray Instruments Inc., Madison, Wisconsin, USA.
;
_computing_publication_material
;
Sheldrick, G. M. (1997) SHELXL97, Program for the refinement of 
Crystal Structure, University of Gottingen, Germany.
;
_computing_structure_refinement
;
Sheldrick, G. M. (1997) SHELXL97, Program for the Refinement of 
Crystal Structure, University of Gottingen, Germany.
;
_computing_structure_solution
;
Sheldrick, G. M. (1997) SHELXS97, Program for the Solution of 
Crystal Structure, University of Gottingen, Germany.
;
_diffrn_ambient_temperature 123(2)
_diffrn_detector_area_resol_mean '100x100 microns'
_diffrn_measured_fraction_theta_full 0.962
_diffrn_measured_fraction_theta_max 0.962
_diffrn_measurement_device_type 'Rigaku RAXIS RAPID IP'
_diffrn_measurement_method Oscillation
_diffrn_radiation_monochromator graphite
_diffrn_radiation_source 'fine-focus sealed tube'
_diffrn_radiation_type MoK\a
_diffrn_radiation_wavelength 0.71073
_diffrn_reflns_av_R_equivalents 0.0371
_diffrn_reflns_av_sigmaI/netI 0.0748
_diffrn_reflns_limit_h_max 23
_diffrn_reflns_limit_h_min -23
_diffrn_reflns_limit_k_max 26
_diffrn_reflns_limit_k_min -25
_diffrn_reflns_limit_l_max 22
_diffrn_reflns_limit_l_min -22
_diffrn_reflns_number 69088
_diffrn_reflns_theta_full 25.00
_diffrn_reflns_theta_max 25.00
_diffrn_reflns_theta_min 2.28
_exptl_absorpt_coefficient_mu 1.419
_exptl_absorpt_correction_T_max 0.5669
_exptl_absorpt_correction_T_min 0.3879
_exptl_absorpt_correction_type empirical
_exptl_crystal_colour red
_exptl_crystal_density_diffrn 1.486
_exptl_crystal_density_method 'not measured'
_exptl_crystal_description block
_exptl_crystal_F_000 3804
_exptl_crystal_size_max 0.60
_exptl_crystal_size_mid 0.50
_exptl_crystal_size_min 0.40
_refine_diff_density_max 1.741
_refine_diff_density_min -1.857
_refine_diff_density_rms 0.109
_refine_ls_extinction_method none
_refine_ls_goodness_of_fit_ref 0.930
_refine_ls_hydrogen_treatment
;
hydrogen coordinates ride on the coordinates of the previous atom, 
the isotropic U values are 1.2 OR 1.5 time over the U values of the
previous atom.
;
_refine_ls_matrix_type fullcycle
_refine_ls_number_parameters 1682
_refine_ls_number_reflns 28144
_refine_ls_number_restraints 15
_refine_ls_restrained_S_all 0.931
_refine_ls_R_factor_all 0.0944
_refine_ls_R_factor_gt 0.0524
_refine_ls_shift/su_max 0.000
_refine_ls_shift/su_mean 0.000
_refine_ls_structure_factor_coef Fsqd
_refine_ls_weighting_details 'calc w==1/[\s^2^(Fo^2^)+(0.0890P)^2^+0.0000P] where P==(Fo^2^+2Fc^2^)/3'
_refine_ls_weighting_scheme calc
_refine_ls_wR_factor_gt 0.1356
_refine_ls_wR_factor_ref 0.1492
_reflns_number_gt 16868
_reflns_number_total 28144
_reflns_threshold_expression >2sigma(I)
_cod_data_source_file b110900f.txt
_cod_data_source_block j230
_cod_depositor_comments
;
The following automatic conversions were performed:

'_symmetry_cell_setting' value 'Triclinic' changed to 'triclinic'
according to
/usr/data/users/saulius/automatic-downloads/retrospective/RSC/lib/dictionaries/cif_core.dic
dictionary named 'cif_core.dic' version 2.4.2 from
2011-04-26.

'_exptl_absorpt_correction_type' value 'Empirical'
changed to 'empirical' according to
/usr/data/users/saulius/automatic-downloads/retrospective/RSC/lib/dictionaries/cif_core.dic
dictionary named 'cif_core.dic' version 2.4.2 from 2011-04-26.

Automatic conversion script
Id: cif_fix_values 2281 2013-09-26 08:29:07Z andrius 
;
_cod_original_cell_volume 8306.3(4)
_cod_database_code 7114311

loop_
_symmetry_equiv_pos_as_xyz
'x, y, z'
'-x, -y, -z'

loop_
_atom_site_label
_atom_site_type_symbol
_atom_site_fract_x
_atom_site_fract_y
_atom_site_fract_z
_atom_site_U_iso_or_equiv
_atom_site_adp_type
_atom_site_occupancy
_atom_site_symmetry_multiplicity
_atom_site_calc_flag
_atom_site_refinement_flags
Ag1 Ag 0.29301(3) 0.32830(2) 0.72103(3) 0.04790(15) Uani 1 1 d .
Ag2 Ag 0.29667(3) 0.18633(2) 0.61885(3) 0.04478(14) Uani 1 1 d .
Ag3 Ag 0.24513(3) 0.16902(2) 0.76113(3) 0.05270(16) Uani 1 1 d .
Ag4 Ag 0.07451(3) 0.42121(2) 0.66017(3) 0.05333(16) Uani 1 1 d .
Ag5 Ag 0.16336(3) 0.51463(2) 0.72321(3) 0.05294(15) Uani 1 1 d .
Ag6 Ag 0.35043(3) 0.45018(2) 0.75322(3) 0.05179(15) Uani 1 1 d .
Ag7 Ag 0.44836(3) 0.18827(2) 0.77561(3) 0.05690(16) Uani 1 1 d .
Ag8 Ag 0.15941(3) 0.29127(2) 0.78955(3) 0.04930(15) Uani 1 1 d .
Ag9 Ag 0.49172(3) 0.30456(2) 0.76553(3) 0.05344(16) Uani 1 1 d .
Ag10 Ag 0.14954(3) 0.22533(2) 0.63041(3) 0.04777(15) Uani 1 1 d .
S1 S 0.45017(10) 0.38136(8) 0.70005(10) 0.0525(5) Uani 1 1 d .
S2 S 0.54421(11) 0.22868(9) 0.83101(11) 0.0598(5) Uani 1 1 d .
S3 S 0.25470(10) 0.52588(8) 0.80347(10) 0.0519(5) Uani 1 1 d .
S4 S 0.37766(9) 0.25178(8) 0.64975(9) 0.0435(4) Uani 1 1 d .
S5 S 0.21454(10) 0.12137(8) 0.58855(9) 0.0485(4) Uani 1 1 d .
S6 S 0.07056(11) 0.52364(8) 0.64220(10) 0.0563(5) Uani 1 1 d .
S7 S 0.12417(11) 0.19349(8) 0.78380(11) 0.0602(5) Uani 1 1 d .
S8 S 0.36301(10) 0.12931(8) 0.73499(10) 0.0518(5) Uani 1 1 d .
S9 S 0.19291(9) 0.38681(7) 0.78539(9) 0.0439(4) Uani 1 1 d .
S10 S 0.06793(9) 0.31904(8) 0.66973(10) 0.0488(5) Uani 1 1 d .
C1 C 0.5117(4) 0.4296(3) 0.7043(5) 0.059(2) Uani 1 1 d .
C2 C 0.5282(4) 0.4675(3) 0.7690(5) 0.066(2) Uani 1 1 d .
C3 C 0.5747(5) 0.5052(4) 0.7639(6) 0.094(3) Uani 1 1 d .
H3 H 0.5860 0.5308 0.8055 0.113 Uiso 1 1 calc R
C4 C 0.6048(5) 0.5067(4) 0.7004(7) 0.090(3) Uani 1 1 d .
C5 C 0.5881(5) 0.4691(4) 0.6394(6) 0.091(3) Uani 1 1 d .
H5 H 0.6079 0.4699 0.5966 0.109 Uiso 1 1 calc R
C6 C 0.5421(4) 0.4291(3) 0.6385(5) 0.068(2) Uani 1 1 d .
C7 C 0.5268(5) 0.3881(4) 0.5711(5) 0.075(3) Uani 1 1 d .
H7 H 0.5131 0.3523 0.5831 0.090 Uiso 1 1 calc R
C8 C 0.4678(6) 0.4210(5) 0.5342(6) 0.105(4) Uani 1 1 d .
H8A H 0.4274 0.4302 0.5633 0.157 Uiso 1 1 calc R
H8B H 0.4606 0.3948 0.4892 0.157 Uiso 1 1 calc R
H8C H 0.4779 0.4590 0.5265 0.157 Uiso 1 1 calc R
C9 C 0.5902(5) 0.3630(5) 0.5191(5) 0.104(4) Uani 1 1 d .
H9A H 0.5810 0.3297 0.4819 0.156 Uiso 1 1 calc R
H9B H 0.6294 0.3479 0.5450 0.156 Uiso 1 1 calc R
H9C H 0.5990 0.3958 0.4986 0.156 Uiso 1 1 calc R
C10 C 0.6603(9) 0.5472(7) 0.7021(8) 0.147(6) Uani 1 1 d D
C11A C 0.6815(11) 0.5494(12) 0.6274(11) 0.152(8) Uani 0.688(16) 1 d PD
C11B C 0.7291(13) 0.5060(16) 0.684(3) 0.152(8) Uani 0.312(16) 1 d PD
C12A C 0.6358(12) 0.6083(9) 0.7534(14) 0.217(15) Uani 0.688(16) 1 d PD
C12B C 0.638(2) 0.582(3) 0.644(3) 0.217(15) Uani 0.312(16) 1 d PD
C13 C 0.5008(4) 0.4687(4) 0.8404(5) 0.071(3) Uani 1 1 d .
H13 H 0.4690 0.4403 0.8334 0.085 Uiso 1 1 calc R
C14 C 0.5559(5) 0.4464(4) 0.8899(5) 0.093(3) Uani 1 1 d .
H14A H 0.5841 0.4081 0.8655 0.139 Uiso 1 1 calc R
H14B H 0.5351 0.4397 0.9310 0.139 Uiso 1 1 calc R
H14C H 0.5833 0.4771 0.9044 0.139 Uiso 1 1 calc R
C15 C 0.4602(5) 0.5335(4) 0.8743(5) 0.092(3) Uani 1 1 d .
H15A H 0.4900 0.5627 0.8815 0.138 Uiso 1 1 calc R
H15B H 0.4414 0.5327 0.9192 0.138 Uiso 1 1 calc R
H15C H 0.4240 0.5457 0.8434 0.138 Uiso 1 1 calc R
C21 C 0.6172(4) 0.1838(3) 0.7772(4) 0.059(2) Uani 1 1 d .
C22 C 0.6295(4) 0.1175(3) 0.7616(4) 0.059(2) Uani 1 1 d .
C23 C 0.6835(4) 0.0848(3) 0.7168(4) 0.058(2) Uani 1 1 d .
H23 H 0.6918 0.0417 0.7064 0.070 Uiso 1 1 calc R
C24 C 0.7260(4) 0.1145(3) 0.6869(4) 0.058(2) Uani 1 1 d .
C25 C 0.7170(4) 0.1779(3) 0.7065(5) 0.068(2) Uani 1 1 d .
H25 H 0.7474 0.1978 0.6896 0.082 Uiso 1 1 calc R
C26 C 0.6625(4) 0.2135(3) 0.7517(4) 0.055(2) Uani 1 1 d .
C27 C 0.5882(5) 0.0818(4) 0.7952(4) 0.066(2) Uani 1 1 d .
H27 H 0.5416 0.1064 0.8006 0.079 Uiso 1 1 calc R
C28 C 0.5835(6) 0.0203(5) 0.7513(5) 0.106(4) Uani 1 1 d .
H28A H 0.6249 -0.0089 0.7550 0.159 Uiso 1 1 calc R
H28B H 0.5767 0.0232 0.7025 0.159 Uiso 1 1 calc R
H28C H 0.5458 0.0066 0.7679 0.159 Uiso 1 1 calc R
C29 C 0.6124(9) 0.0794(6) 0.8677(9) 0.168(6) Uani 1 1 d .
H29A H 0.5788 0.0768 0.9005 0.080 Uiso 1 1 d .
H29B H 0.6367 0.1114 0.8894 0.080 Uiso 1 1 d .
H29C H 0.6489 0.0389 0.8662 0.080 Uiso 1 1 d .
C30 C 0.7797(4) 0.0761(3) 0.6314(5) 0.068(2) Uani 1 1 d .
H30 H 0.7890 0.0334 0.6383 0.081 Uiso 1 1 calc R
C31 C 0.7542(5) 0.0743(4) 0.5570(5) 0.078(3) Uani 1 1 d .
H31A H 0.7115 0.0609 0.5524 0.118 Uiso 1 1 calc R
H31B H 0.7869 0.0460 0.5238 0.118 Uiso 1 1 calc R
H31C H 0.7479 0.1151 0.5473 0.118 Uiso 1 1 calc R
C32 C 0.8478(4) 0.0984(4) 0.6388(5) 0.078(3) Uani 1 1 d .
H32A H 0.8813 0.0692 0.6072 0.117 Uiso 1 1 calc R
H32B H 0.8630 0.1016 0.6870 0.117 Uiso 1 1 calc R
H32C H 0.8415 0.1383 0.6268 0.117 Uiso 1 1 calc R
C33 C 0.6604(4) 0.2839(3) 0.7766(5) 0.069(2) Uani 1 1 d .
H33 H 0.6144 0.3032 0.7956 0.083 Uiso 1 1 calc R
C34 C 0.6730(6) 0.3150(4) 0.7172(6) 0.105(4) Uani 1 1 d .
H34A H 0.7171 0.2959 0.6958 0.158 Uiso 1 1 calc R
H34B H 0.6715 0.3583 0.7364 0.158 Uiso 1 1 calc R
H34C H 0.6385 0.3104 0.6819 0.158 Uiso 1 1 calc R
C35 C 0.7081(5) 0.2968(4) 0.8352(5) 0.100(4) Uani 1 1 d .
H35A H 0.7532 0.2739 0.8206 0.150 Uiso 1 1 calc R
H35B H 0.6939 0.2844 0.8761 0.150 Uiso 1 1 calc R
H35C H 0.7082 0.3404 0.8470 0.150 Uiso 1 1 calc R
C41 C 0.2649(4) 0.6035(3) 0.8030(4) 0.0543(19) Uani 1 1 d .
C42 C 0.2421(4) 0.6493(3) 0.8658(4) 0.058(2) Uani 1 1 d .
C43 C 0.2405(4) 0.7111(4) 0.8641(5) 0.066(2) Uani 1 1 d .
H43 H 0.2256 0.7414 0.9048 0.080 Uiso 1 1 calc R
C44 C 0.2598(4) 0.7295(4) 0.8058(5) 0.069(2) Uani 1 1 d .
C45 C 0.2855(4) 0.6839(4) 0.7480(5) 0.079(3) Uani 1 1 d .
H45 H 0.3006 0.6957 0.7088 0.095 Uiso 1 1 calc R
C46 C 0.2903(4) 0.6205(3) 0.7448(5) 0.064(2) Uani 1 1 d .
C47 C 0.2228(4) 0.6313(4) 0.9327(4) 0.060(2) Uani 1 1 d .
H47 H 0.1955 0.5994 0.9175 0.072 Uiso 1 1 calc R
C48 C 0.1791(5) 0.6832(4) 0.9853(5) 0.087(3) Uani 1 1 d .
H48A H 0.1627 0.6666 1.0218 0.131 Uiso 1 1 calc R
H48B H 0.1411 0.7027 0.9612 0.131 Uiso 1 1 calc R
H48C H 0.2057 0.7132 1.0063 0.131 Uiso 1 1 calc R
C49 C 0.2834(4) 0.6023(4) 0.9695(5) 0.078(3) Uani 1 1 d .
H49A H 0.3099 0.5680 0.9365 0.117 Uiso 1 1 calc R
H49B H 0.2684 0.5878 1.0085 0.117 Uiso 1 1 calc R
H49C H 0.3108 0.6325 0.9873 0.117 Uiso 1 1 calc R
C50 C 0.2519(5) 0.7973(4) 0.8047(6) 0.095(4) Uani 1 1 d .
H50 H 0.2606 0.8194 0.8528 0.114 Uiso 1 1 calc R
C51 C 0.1768(6) 0.8239(4) 0.7862(8) 0.157(6) Uani 1 1 d .
H51A H 0.1735 0.8650 0.7784 0.236 Uiso 1 1 calc R
H51B H 0.1470 0.8254 0.8249 0.236 Uiso 1 1 calc R
H51C H 0.1637 0.7977 0.7439 0.236 Uiso 1 1 calc R
C52 C 0.2971(6) 0.8121(4) 0.7553(7) 0.141(6) Uani 1 1 d .
H52A H 0.3436 0.8013 0.7694 0.212 Uiso 1 1 calc R
H52B H 0.2856 0.8557 0.7561 0.212 Uiso 1 1 calc R
H52C H 0.2917 0.7889 0.7080 0.212 Uiso 1 1 calc R
C53 C 0.3199(5) 0.5738(4) 0.6779(5) 0.076(3) Uani 1 1 d .
H53 H 0.3212 0.5323 0.6864 0.092 Uiso 1 1 calc R
C54 C 0.2766(6) 0.5795(5) 0.6125(6) 0.106(4) Uani 1 1 d .
H54A H 0.2301 0.5799 0.6234 0.159 Uiso 1 1 calc R
H54B H 0.2932 0.5449 0.5742 0.159 Uiso 1 1 calc R
H54C H 0.2793 0.6174 0.5988 0.159 Uiso 1 1 calc R
C55 C 0.3944(5) 0.5791(4) 0.6668(6) 0.103(4) Uani 1 1 d .
H55A H 0.4149 0.5466 0.6279 0.154 Uiso 1 1 calc R
H55B H 0.4195 0.5752 0.7094 0.154 Uiso 1 1 calc R
H55C H 0.3950 0.6187 0.6564 0.154 Uiso 1 1 calc R
C61 C 0.3980(4) 0.2612(3) 0.5620(3) 0.0439(17) Uani 1 1 d .
C62 C 0.3516(3) 0.2927(3) 0.5201(4) 0.0430(16) Uani 1 1 d .
C63 C 0.3727(4) 0.2914(3) 0.4515(4) 0.0522(19) Uani 1 1 d .
H63 H 0.3423 0.3121 0.4231 0.063 Uiso 1 1 calc R
C64 C 0.4363(4) 0.2611(3) 0.4231(4) 0.0542(19) Uani 1 1 d .
C65 C 0.4804(4) 0.2324(4) 0.4665(4) 0.060(2) Uani 1 1 d .
H65 H 0.5237 0.2122 0.4486 0.072 Uiso 1 1 calc R
C66 C 0.4643(4) 0.2314(3) 0.5362(4) 0.0504(18) Uani 1 1 d .
C67 C 0.2805(4) 0.3289(3) 0.5457(4) 0.0521(19) Uani 1 1 d .
H67 H 0.2701 0.3165 0.5892 0.063 Uiso 1 1 calc R
C68 C 0.2263(4) 0.3159(4) 0.4943(5) 0.074(2) Uani 1 1 d .
H68A H 0.2364 0.3255 0.4500 0.110 Uiso 1 1 calc R
H68B H 0.1833 0.3410 0.5129 0.110 Uiso 1 1 calc R
H68C H 0.2241 0.2728 0.4864 0.110 Uiso 1 1 calc R
C69 C 0.2796(4) 0.3975(4) 0.5648(5) 0.079(3) Uani 1 1 d .
H69A H 0.2933 0.4104 0.5241 0.118 Uiso 1 1 calc R
H69B H 0.3106 0.4060 0.6030 0.118 Uiso 1 1 calc R
H69C H 0.2343 0.4197 0.5796 0.118 Uiso 1 1 calc R
C70 C 0.4539(4) 0.2619(4) 0.3464(4) 0.071(2) Uani 1 1 d .
C71A C 0.5114(9) 0.2929(13) 0.3391(10) 0.080(7) Uani 0.50 1 d P
C71B C 0.5354(12) 0.2485(12) 0.3368(13) 0.097(9) Uani 0.50 1 d P
C72A C 0.470(2) 0.1913(14) 0.3004(15) 0.141(16) Uani 0.50 1 d P
C72B C 0.4266(19) 0.2190(17) 0.2976(15) 0.133(12) Uani 0.50 1 d P
C73 C 0.5175(4) 0.1966(3) 0.5811(4) 0.057(2) Uani 1 1 d .
H73 H 0.5097 0.2192 0.6307 0.069 Uiso 1 1 calc R
C74 C 0.5071(5) 0.1325(4) 0.5778(4) 0.082(3) Uani 1 1 d .
H74A H 0.4607 0.1341 0.5907 0.123 Uiso 1 1 calc R
H74B H 0.5373 0.1139 0.6102 0.123 Uiso 1 1 calc R
H74C H 0.5165 0.1081 0.5303 0.123 Uiso 1 1 calc R
C75 C 0.5920(4) 0.1964(4) 0.5618(4) 0.078(3) Uani 1 1 d .
H75A H 0.6050 0.1674 0.5175 0.117 Uiso 1 1 calc R
H75B H 0.6217 0.1844 0.5986 0.117 Uiso 1 1 calc R
H75C H 0.5957 0.2372 0.5574 0.117 Uiso 1 1 calc R
C81 C 0.1856(4) 0.1085(3) 0.4981(4) 0.0479(18) Uani 1 1 d .
C82 C 0.2282(4) 0.1091(3) 0.4410(4) 0.0517(19) Uani 1 1 d .
C83 C 0.1999(5) 0.0993(3) 0.3719(4) 0.066(2) Uani 1 1 d .
H83 H 0.2265 0.1004 0.3336 0.080 Uiso 1 1 calc R
C84 C 0.1354(5) 0.0883(3) 0.3591(5) 0.073(3) Uani 1 1 d .
C85 C 0.0963(5) 0.0867(4) 0.4153(5) 0.072(3) Uani 1 1 d .
H85 H 0.0526 0.0789 0.4071 0.087 Uiso 1 1 calc R
C86 C 0.1205(4) 0.0967(3) 0.4857(5) 0.063(2) Uani 1 1 d .
C87 C 0.3019(4) 0.1169(3) 0.4497(4) 0.057(2) Uani 1 1 d .
H87 H 0.3025 0.1499 0.4922 0.068 Uiso 1 1 calc R
C88 C 0.3311(5) 0.1375(4) 0.3897(4) 0.074(3) Uani 1 1 d .
H88A H 0.3755 0.1458 0.4023 0.111 Uiso 1 1 calc R
H88B H 0.3017 0.1744 0.3812 0.111 Uiso 1 1 calc R
H88C H 0.3348 0.1052 0.3473 0.111 Uiso 1 1 calc R
C89 C 0.3478(4) 0.0585(3) 0.4655(4) 0.062(2) Uani 1 1 d .
H89A H 0.3486 0.0245 0.4254 0.092 Uiso 1 1 calc R
H89B H 0.3304 0.0487 0.5066 0.092 Uiso 1 1 calc R
H89C H 0.3932 0.0656 0.4745 0.092 Uiso 1 1 calc R
C90 C 0.1078(6) 0.0808(4) 0.2837(5) 0.093(3) Uani 1 1 d .
H90 H 0.1443 0.0844 0.2530 0.112 Uiso 1 1 calc R
C91 C 0.0911(8) 0.0207(5) 0.2563(6) 0.168(7) Uani 1 1 d .
H91A H 0.0578 0.0140 0.2871 0.253 Uiso 1 1 calc R
H91B H 0.1315 -0.0111 0.2542 0.253 Uiso 1 1 calc R
H91C H 0.0728 0.0191 0.2094 0.253 Uiso 1 1 calc R
C92 C 0.0487(7) 0.1324(6) 0.2785(6) 0.150(6) Uani 1 1 d .
H92A H 0.0376 0.1308 0.2294 0.224 Uiso 1 1 calc R
H92B H 0.0607 0.1715 0.2993 0.224 Uiso 1 1 calc R
H92C H 0.0101 0.1278 0.3036 0.224 Uiso 1 1 calc R
C93 C 0.0737(5) 0.0966(4) 0.5454(5) 0.080(3) Uani 1 1 d .
H93 H 0.0856 0.1259 0.5871 0.096 Uiso 1 1 calc R
C94 C -0.0024(5) 0.1189(5) 0.5322(7) 0.127(5) Uani 1 1 d .
H94A H -0.0104 0.1614 0.5278 0.190 Uiso 1 1 calc R
H94B H -0.0289 0.1157 0.5714 0.190 Uiso 1 1 calc R
H94C H -0.0154 0.0936 0.4891 0.190 Uiso 1 1 calc R
C95 C 0.0861(5) 0.0335(4) 0.5649(5) 0.099(3) Uani 1 1 d .
H95A H 0.0698 0.0043 0.5277 0.148 Uiso 1 1 calc R
H95B H 0.0623 0.0369 0.6086 0.148 Uiso 1 1 calc R
H95C H 0.1341 0.0195 0.5708 0.148 Uiso 1 1 calc R
C101 C -0.0063(4) 0.5753(3) 0.6836(4) 0.0537(19) Uani 1 1 d .
C102 C -0.0693(5) 0.5614(3) 0.6634(4) 0.060(2) Uani 1 1 d .
C103 C -0.1289(5) 0.6037(3) 0.6890(4) 0.065(2) Uani 1 1 d .
H103 H -0.1708 0.5934 0.6758 0.078 Uiso 1 1 calc R
C104 C -0.1275(5) 0.6612(4) 0.7338(4) 0.068(2) Uani 1 1 d .
C105 C -0.0651(5) 0.6740(3) 0.7517(4) 0.066(2) Uani 1 1 d .
H105 H -0.0635 0.7122 0.7814 0.079 Uiso 1 1 calc R
C106 C -0.0025(4) 0.6336(3) 0.7287(4) 0.061(2) Uani 1 1 d .
C107 C -0.0797(4) 0.5005(3) 0.6134(4) 0.066(2) Uani 1 1 d .
H107 H -0.0351 0.4794 0.5917 0.079 Uiso 1 1 calc R
C108 C -0.1278(5) 0.5100(4) 0.5531(4) 0.078(3) Uani 1 1 d .
H10A H -0.1732 0.5272 0.5719 0.116 Uiso 1 1 calc R
H10B H -0.1272 0.4709 0.5208 0.116 Uiso 1 1 calc R
H10C H -0.1136 0.5381 0.5284 0.116 Uiso 1 1 calc R
C109 C -0.1011(5) 0.4578(3) 0.6555(5) 0.075(3) Uani 1 1 d .
H10D H -0.1456 0.4761 0.6762 0.112 Uiso 1 1 calc R
H10E H -0.0690 0.4519 0.6926 0.112 Uiso 1 1 calc R
H10F H -0.1023 0.4184 0.6244 0.112 Uiso 1 1 calc R
C110 C -0.1937(5) 0.7064(4) 0.7596(5) 0.083(3) Uani 1 1 d .
H110 H -0.2303 0.6839 0.7435 0.100 Uiso 1 1 calc R
C111 C -0.2058(6) 0.7602(7) 0.7257(6) 0.158(7) Uani 1 1 d .
H11D H -0.2481 0.7873 0.7432 0.238 Uiso 1 1 calc R
H11E H -0.2079 0.7461 0.6751 0.238 Uiso 1 1 calc R
H11F H -0.1692 0.7822 0.7368 0.238 Uiso 1 1 calc R
C112 C -0.2008(8) 0.7253(6) 0.8369(7) 0.193(8) Uani 1 1 d .
H11G H -0.1852 0.6899 0.8574 0.289 Uiso 1 1 calc R
H11H H -0.2479 0.7423 0.8497 0.289 Uiso 1 1 calc R
H11I H -0.1740 0.7561 0.8544 0.289 Uiso 1 1 calc R
C113 C 0.0634(4) 0.6536(3) 0.7523(4) 0.065(2) Uani 1 1 d .
H113 H 0.0955 0.6170 0.7611 0.078 Uiso 1 1 calc R
C114 C 0.0571(5) 0.7043(4) 0.8217(4) 0.081(3) Uani 1 1 d .
H11J H 0.0283 0.7418 0.8139 0.121 Uiso 1 1 calc R
H11K H 0.1015 0.7121 0.8355 0.121 Uiso 1 1 calc R
H11L H 0.0376 0.6906 0.8587 0.121 Uiso 1 1 calc R
C115 C 0.0944(4) 0.6761(4) 0.6937(5) 0.071(2) Uani 1 1 d .
H11M H 0.1015 0.6437 0.6514 0.106 Uiso 1 1 calc R
H11N H 0.1373 0.6867 0.7091 0.106 Uiso 1 1 calc R
H11O H 0.0640 0.7119 0.6838 0.106 Uiso 1 1 calc R
C121 C 0.1191(5) 0.1702(4) 0.8656(5) 0.075(3) Uani 1 1 d .
C122 C 0.0962(5) 0.2134(4) 0.9281(5) 0.082(3) Uani 1 1 d .
C123 C 0.0925(6) 0.1905(5) 0.9890(6) 0.111(4) Uani 1 1 d .
H123 H 0.0778 0.2186 1.0313 0.133 Uiso 1 1 calc R
C124 C 0.1098(8) 0.1278(5) 0.9900(6) 0.141(6) Uani 1 1 d .
C125 C 0.1287(7) 0.0859(5) 0.9262(6) 0.128(5) Uani 1 1 d .
H125 H 0.1388 0.0436 0.9253 0.154 Uiso 1 1 calc R
C126 C 0.1328(6) 0.1058(4) 0.8638(6) 0.105(4) Uani 1 1 d .
C127 C 0.0773(6) 0.2812(4) 0.9362(5) 0.088(3) Uani 1 1 d .
H127 H 0.0781 0.2894 0.8883 0.106 Uiso 1 1 calc R
C128 C 0.1249(7) 0.3153(5) 0.9788(8) 0.141(5) Uani 1 1 d .
H12D H 0.1153 0.3575 0.9732 0.212 Uiso 1 1 calc R
H12E H 0.1708 0.2961 0.9630 0.212 Uiso 1 1 calc R
H12F H 0.1199 0.3147 1.0280 0.212 Uiso 1 1 calc R
C129 C 0.0058(6) 0.3052(5) 0.9640(6) 0.111(4) Uani 1 1 d .
H12G H 0.0044 0.3053 1.0138 0.167 Uiso 1 1 calc R
H12H H -0.0232 0.2789 0.9388 0.167 Uiso 1 1 calc R
H12I H -0.0098 0.3466 0.9571 0.167 Uiso 1 1 calc R
C130 C 0.1031(10) 0.1083(8) 1.0631(8) 0.175(7) Uani 1 1 d .
C131 C 0.0434(11) 0.0663(9) 1.0517(9) 0.216(9) Uani 1 1 d .
C132 C 0.1830(8) 0.0769(9) 1.0818(8) 0.199(9) Uani 1 1 d .
C133 C 0.1484(7) 0.0555(4) 0.7953(6) 0.114(5) Uani 1 1 d .
H133 H 0.1612 0.0750 0.7583 0.137 Uiso 1 1 calc R
C134 C 0.2062(6) 0.0043(5) 0.8030(7) 0.140(5) Uani 1 1 d .
H13G H 0.1946 -0.0162 0.8383 0.210 Uiso 1 1 calc R
H13H H 0.2462 0.0210 0.8173 0.210 Uiso 1 1 calc R
H13I H 0.2151 -0.0250 0.7582 0.210 Uiso 1 1 calc R
C135 C 0.0853(8) 0.0294(7) 0.7706(7) 0.159(6) Uani 1 1 d .
H13J H 0.0963 -0.0027 0.7283 0.239 Uiso 1 1 calc R
H13K H 0.0499 0.0620 0.7605 0.239 Uiso 1 1 calc R
H13L H 0.0699 0.0125 0.8073 0.239 Uiso 1 1 calc R
C141 C 0.3771(4) 0.0653(3) 0.7805(4) 0.058(2) Uani 1 1 d .
C142 C 0.3841(4) 0.0047(3) 0.7371(4) 0.063(2) Uani 1 1 d .
C143 C 0.3985(6) -0.0434(4) 0.7720(5) 0.092(3) Uani 1 1 d .
H143 H 0.4043 -0.0836 0.7445 0.111 Uiso 1 1 calc R
C144 C 0.4047(7) -0.0370(4) 0.8432(5) 0.114(5) Uani 1 1 d .
C145 C 0.3932(6) 0.0226(4) 0.8836(5) 0.108(4) Uani 1 1 d .
H145 H 0.3966 0.0283 0.9328 0.129 Uiso 1 1 calc R
C146 C 0.3766(5) 0.0752(3) 0.8541(4) 0.078(3) Uani 1 1 d .
C147 C 0.3768(5) -0.0070(3) 0.6573(4) 0.063(2) Uani 1 1 d .
H147 H 0.3467 0.0297 0.6463 0.075 Uiso 1 1 calc R
C148 C 0.4441(5) -0.0152(5) 0.6192(5) 0.102(3) Uani 1 1 d .
H14D H 0.4619 0.0220 0.6335 0.154 Uiso 1 1 calc R
H14E H 0.4372 -0.0234 0.5687 0.154 Uiso 1 1 calc R
H14F H 0.4758 -0.0494 0.6311 0.154 Uiso 1 1 calc R
C149 C 0.3453(6) -0.0622(5) 0.6263(5) 0.107(4) Uani 1 1 d .
H14G H 0.3706 -0.0982 0.6410 0.161 Uiso 1 1 calc R
H14H H 0.3464 -0.0694 0.5753 0.161 Uiso 1 1 calc R
H14I H 0.2989 -0.0541 0.6428 0.161 Uiso 1 1 calc R
C150 C 0.4153(11) -0.0930(5) 0.8782(7) 0.237(13) Uani 1 1 d D
C151 C 0.4849(13) -0.0999(6) 0.9078(11) 0.36(2) Uani 1 1 d D
C152 C 0.3609(14) -0.0895(8) 0.9334(9) 0.299(17) Uani 1 1 d D
C153 C 0.3630(5) 0.1399(4) 0.9042(4) 0.078(3) Uani 1 1 d .
H153 H 0.3545 0.1701 0.8736 0.094 Uiso 1 1 calc R
C154 C 0.4243(6) 0.1527(4) 0.9487(5) 0.110(4) Uani 1 1 d .
H15J H 0.4125 0.1926 0.9806 0.165 Uiso 1 1 calc R
H15K H 0.4613 0.1524 0.9180 0.165 Uiso 1 1 calc R
H15L H 0.4378 0.1212 0.9756 0.165 Uiso 1 1 calc R
C155 C 0.2979(6) 0.1498(5) 0.9478(5) 0.108(4) Uani 1 1 d .
H15M H 0.2601 0.1462 0.9164 0.161 Uiso 1 1 calc R
H15N H 0.2899 0.1904 0.9785 0.161 Uiso 1 1 calc R
H15O H 0.3026 0.1190 0.9760 0.161 Uiso 1 1 calc R
C161 C 0.1961(3) 0.4237(3) 0.8794(3) 0.0393(16) Uani 1 1 d .
C162 C 0.2520(4) 0.4110(3) 0.9223(4) 0.0442(17) Uani 1 1 d .
C163 C 0.2456(4) 0.4380(3) 0.9960(4) 0.0485(18) Uani 1 1 d .
H163 H 0.2823 0.4289 1.0253 0.058 Uiso 1 1 calc R
C164 C 0.1875(4) 0.4769(3) 1.0251(4) 0.0460(17) Uani 1 1 d .
C165 C 0.1348(4) 0.4901(3) 0.9807(4) 0.0479(18) Uani 1 1 d .
H165 H 0.0954 0.5174 1.0007 0.057 Uiso 1 1 calc R
C166 C 0.1357(4) 0.4656(3) 0.9068(4) 0.0456(18) Uani 1 1 d .
C167 C 0.3205(4) 0.3699(3) 0.8960(4) 0.0498(18) Uani 1 1 d .
H167 H 0.3230 0.3677 0.8447 0.060 Uiso 1 1 calc R
C168 C 0.3250(4) 0.3036(3) 0.9050(4) 0.068(2) Uani 1 1 d .
H16A H 0.3205 0.3038 0.9545 0.102 Uiso 1 1 calc R
H16B H 0.3682 0.2786 0.8870 0.102 Uiso 1 1 calc R
H16C H 0.2889 0.2867 0.8792 0.102 Uiso 1 1 calc R
C169 C 0.3804(4) 0.3963(4) 0.9284(4) 0.062(2) Uani 1 1 d .
H16D H 0.3710 0.4403 0.9318 0.093 Uiso 1 1 calc R
H16E H 0.4203 0.3774 0.8990 0.093 Uiso 1 1 calc R
H16F H 0.3882 0.3879 0.9751 0.093 Uiso 1 1 calc R
C170 C 0.1791(4) 0.5018(3) 1.1054(3) 0.054(2) Uani 1 1 d .
H170 H 0.1375 0.5341 1.1140 0.065 Uiso 1 1 calc R
C171 C 0.1698(5) 0.4511(4) 1.1411(4) 0.075(3) Uani 1 1 d .
H17A H 0.1321 0.4335 1.1202 0.113 Uiso 1 1 calc R
H17B H 0.1608 0.4680 1.1909 0.113 Uiso 1 1 calc R
H17C H 0.2106 0.4194 1.1349 0.113 Uiso 1 1 calc R
C172 C 0.2373(5) 0.5306(4) 1.1357(4) 0.078(3) Uani 1 1 d .
H17D H 0.2770 0.4986 1.1362 0.117 Uiso 1 1 calc R
H17E H 0.2259 0.5536 1.1835 0.117 Uiso 1 1 calc R
H17F H 0.2463 0.5580 1.1071 0.117 Uiso 1 1 calc R
C173 C 0.0747(4) 0.4821(3) 0.8631(4) 0.0476(18) Uani 1 1 d .
H173 H 0.0913 0.4748 0.8140 0.057 Uiso 1 1 calc R
C174 C 0.0235(4) 0.4397(3) 0.8621(4) 0.061(2) Uani 1 1 d .
H17G H 0.0457 0.3973 0.8444 0.091 Uiso 1 1 calc R
H17H H -0.0137 0.4508 0.8317 0.091 Uiso 1 1 calc R
H17I H 0.0064 0.4446 0.9095 0.091 Uiso 1 1 calc R
C175 C 0.0381(4) 0.5507(3) 0.8834(4) 0.063(2) Uani 1 1 d .
H17J H 0.0150 0.5585 0.9285 0.095 Uiso 1 1 calc R
H17K H 0.0055 0.5596 0.8476 0.095 Uiso 1 1 calc R
H17L H 0.0710 0.5767 0.8867 0.095 Uiso 1 1 calc R
C181 C -0.0050(4) 0.2971(3) 0.6208(4) 0.0460(17) Uani 1 1 d .
C182 C -0.0574(4) 0.2833(3) 0.6594(4) 0.059(2) Uani 1 1 d .
C183 C -0.1153(4) 0.2694(4) 0.6232(5) 0.062(2) Uani 1 1 d .
H183 H -0.1502 0.2607 0.6477 0.074 Uiso 1 1 calc R
C184 C -0.1217(4) 0.2682(4) 0.5517(6) 0.079(3) Uani 1 1 d .
C185 C -0.0700(4) 0.2823(4) 0.5157(5) 0.070(2) Uani 1 1 d .
H185 H -0.0753 0.2823 0.4675 0.084 Uiso 1 1 calc R
C186 C -0.0110(4) 0.2964(3) 0.5483(4) 0.057(2) Uani 1 1 d .
C187 C -0.0527(4) 0.2821(3) 0.7380(4) 0.064(2) Uani 1 1 d .
H187 H -0.0068 0.2873 0.7534 0.077 Uiso 1 1 calc R
C188 C -0.1039(5) 0.3385(4) 0.7795(5) 0.084(3) Uani 1 1 d .
H18A H -0.1492 0.3362 0.7629 0.126 Uiso 1 1 calc R
H18B H -0.0926 0.3760 0.7721 0.126 Uiso 1 1 calc R
H18C H -0.1019 0.3384 0.8293 0.126 Uiso 1 1 calc R
C189 C -0.0625(5) 0.2211(4) 0.7521(5) 0.081(3) Uani 1 1 d .
H18D H -0.1049 0.2124 0.7324 0.122 Uiso 1 1 calc R
H18E H -0.0632 0.2237 0.8025 0.122 Uiso 1 1 calc R
H18F H -0.0257 0.1885 0.7304 0.122 Uiso 1 1 calc R
C190 C -0.1868(6) 0.2495(6) 0.5109(7) 0.104(4) Uani 1 1 d .
H190 H -0.2167 0.2438 0.5472 0.125 Uiso 1 1 calc R
C191 C -0.1673(6) 0.1860(6) 0.4593(6) 0.128(5) Uani 1 1 d .
H19A H -0.2068 0.1763 0.4334 0.192 Uiso 1 1 calc R
H19B H -0.1503 0.1547 0.4857 0.192 Uiso 1 1 calc R
H19C H -0.1327 0.1872 0.4265 0.192 Uiso 1 1 calc R
C192 C -0.2225(8) 0.2944(11) 0.4823(14) 0.256(12) Uani 1 1 d .
H19D H -0.1922 0.3080 0.4477 0.080 Uiso 1 1 d .
H19E H -0.2408 0.3335 0.5146 0.080 Uiso 1 1 d .
H19F H -0.2599 0.2838 0.4508 0.080 Uiso 1 1 d .
C193 C 0.0436(4) 0.3077(3) 0.5029(4) 0.0509(18) Uani 1 1 d .
H193 H 0.0821 0.3149 0.5340 0.061 Uiso 1 1 calc R
C194 C 0.0216(4) 0.3635(4) 0.4722(4) 0.069(2) Uani 1 1 d .
H19G H -0.0173 0.3588 0.4428 0.104 Uiso 1 1 calc R
H19H H 0.0582 0.3680 0.4440 0.104 Uiso 1 1 calc R
H19I H 0.0098 0.3997 0.5100 0.104 Uiso 1 1 calc R
C195 C 0.0695(4) 0.2520(3) 0.4449(5) 0.078(3) Uani 1 1 d .
H19J H 0.0322 0.2411 0.4159 0.117 Uiso 1 1 calc R
H19K H 0.0905 0.2178 0.4655 0.117 Uiso 1 1 calc R
H19L H 0.1025 0.2615 0.4160 0.117 Uiso 1 1 calc R
Cl1 Cl 0.1654(4) -0.1237(3) -0.0068(3) 0.255(3) Uani 1 1 d D
Cl2 Cl 0.1984(3) -0.1411(3) 0.1323(3) 0.265(4) Uani 1 1 d D
Cl3 Cl 0.0665(3) -0.1326(3) 0.0875(3) 0.233(3) Uani 1 1 d D
Cl4 Cl 0.3634(8) 0.7711(6) 0.9931(6) 0.570(7) Uani 1 1 d D
Cl5 Cl 0.4802(5) 0.6965(6) 0.9894(4) 0.501(10) Uani 1 1 d D
Cl6 Cl 0.4466(5) 0.7207(5) 0.8684(4) 0.377(6) Uani 1 1 d D
C201 C 0.1386 -0.1017 0.0801 0.080 Uiso 1 1 d D
C202 C 0.4143(6) 0.7065(6) 0.9393(8) 0.144(6) Uani 1 1 d D
O1 O 0.6000(9) 0.6570(8) 0.9059(10) 0.292(8) Uiso 1 1 d D
C301 C 0.6519(15) 0.6881(15) 0.8882(19) 0.366(18) Uiso 1 1 d D
C302 C 0.6064(16) 0.7405(15) 0.8538(17) 0.345(16) Uiso 1 1 d D

loop_
_atom_site_aniso_label
_atom_site_aniso_U_11
_atom_site_aniso_U_22
_atom_site_aniso_U_33
_atom_site_aniso_U_23
_atom_site_aniso_U_13
_atom_site_aniso_U_12
Ag1 0.0657(4) 0.0362(3) 0.0363(3) -0.0030(2) 0.0156(3) -0.0070(3)
Ag2 0.0569(3) 0.0359(3) 0.0383(3) 0.0018(2) 0.0025(2) -0.0083(2)
Ag3 0.0769(4) 0.0346(3) 0.0435(3) 0.0046(2) 0.0116(3) -0.0066(3)
Ag4 0.0752(4) 0.0292(3) 0.0503(3) -0.0002(2) 0.0052(3) -0.0071(3)
Ag5 0.0686(4) 0.0361(3) 0.0515(3) 0.0037(2) 0.0105(3) -0.0091(3)
Ag6 0.0616(4) 0.0339(3) 0.0579(4) 0.0056(3) 0.0086(3) -0.0085(3)
Ag7 0.0714(4) 0.0372(3) 0.0545(4) -0.0011(3) -0.0003(3) -0.0055(3)
Ag8 0.0707(4) 0.0309(3) 0.0434(3) -0.0009(2) 0.0153(3) -0.0110(3)
Ag9 0.0612(4) 0.0335(3) 0.0588(4) -0.0004(3) 0.0078(3) -0.0043(3)
Ag10 0.0580(4) 0.0323(3) 0.0468(3) -0.0032(2) 0.0078(3) -0.0063(2)
S1 0.0612(12) 0.0345(9) 0.0596(12) 0.0022(8) 0.0105(9) -0.0118(9)
S2 0.0751(14) 0.0391(10) 0.0550(12) -0.0034(9) -0.0042(10) -0.0034(9)
S3 0.0641(12) 0.0347(9) 0.0584(12) 0.0096(8) 0.0136(9) -0.0119(9)
S4 0.0579(11) 0.0351(9) 0.0327(9) -0.0003(7) 0.0063(8) -0.0060(8)
S5 0.0643(12) 0.0302(9) 0.0474(11) 0.0001(8) 0.0033(9) -0.0095(8)
S6 0.0860(15) 0.0326(9) 0.0454(11) 0.0046(8) 0.0037(10) -0.0047(9)
S7 0.0801(14) 0.0360(10) 0.0639(13) 0.0012(9) 0.0224(11) -0.0173(10)
S8 0.0750(13) 0.0329(9) 0.0436(10) 0.0074(8) -0.0019(9) -0.0036(9)
S9 0.0620(12) 0.0303(9) 0.0356(9) -0.0015(7) 0.0125(8) -0.0078(8)
S10 0.0590(12) 0.0301(9) 0.0525(11) -0.0005(8) 0.0106(9) -0.0065(8)
C1 0.060(5) 0.036(4) 0.081(6) 0.008(4) 0.011(4) -0.010(4)
C2 0.065(5) 0.036(4) 0.096(7) 0.006(4) 0.005(5) -0.013(4)
C3 0.082(7) 0.068(6) 0.128(10) -0.008(6) -0.011(7) -0.040(6)
C4 0.085(7) 0.063(6) 0.124(9) 0.015(6) 0.014(7) -0.022(5)
C5 0.075(7) 0.070(6) 0.129(9) 0.020(6) 0.031(6) -0.016(5)
C6 0.068(6) 0.040(4) 0.099(7) 0.019(5) 0.012(5) -0.009(4)
C7 0.095(7) 0.051(5) 0.083(7) 0.015(5) 0.031(5) -0.019(5)
C8 0.152(11) 0.073(7) 0.097(8) 0.015(6) 0.003(8) -0.045(7)
C9 0.119(9) 0.115(9) 0.078(7) 0.013(6) 0.034(6) -0.030(7)
C10 0.193(15) 0.102(10) 0.182(14) 0.028(10) 0.042(11) -0.110(11)
C11A 0.116(15) 0.17(2) 0.22(2) 0.100(17) -0.011(14) -0.098(15)
C11B 0.116(15) 0.17(2) 0.22(2) 0.100(17) -0.011(14) -0.098(15)
C12A 0.20(2) 0.18(2) 0.36(4) 0.16(3) -0.08(3) -0.14(2)
C12B 0.20(2) 0.18(2) 0.36(4) 0.16(3) -0.08(3) -0.14(2)
C13 0.064(6) 0.059(5) 0.080(6) -0.021(5) 0.016(5) -0.024(4)
C14 0.084(7) 0.081(7) 0.102(8) -0.006(6) 0.000(6) -0.018(6)
C15 0.076(7) 0.069(6) 0.111(8) -0.011(6) 0.010(6) -0.001(5)
C21 0.068(5) 0.036(4) 0.061(5) -0.002(4) -0.010(4) 0.002(4)
C22 0.070(5) 0.034(4) 0.062(5) -0.003(4) -0.010(4) 0.000(4)
C23 0.058(5) 0.034(4) 0.076(6) 0.005(4) -0.012(4) -0.004(4)
C24 0.059(5) 0.041(4) 0.059(5) -0.009(4) -0.018(4) 0.004(4)
C25 0.058(5) 0.040(4) 0.096(7) -0.002(4) -0.012(5) -0.004(4)
C26 0.049(5) 0.037(4) 0.068(5) -0.008(4) -0.012(4) -0.005(4)
C27 0.089(6) 0.043(5) 0.062(5) 0.010(4) 0.001(5) -0.003(4)
C28 0.129(9) 0.094(8) 0.093(8) -0.008(6) 0.016(7) -0.050(7)
C29 0.261(19) 0.086(9) 0.176(15) 0.036(10) -0.023(14) -0.073(11)
C30 0.063(5) 0.037(4) 0.092(7) -0.001(4) -0.009(5) -0.003(4)
C31 0.086(7) 0.053(5) 0.079(6) -0.007(5) 0.008(5) 0.006(5)
C32 0.074(6) 0.044(5) 0.101(7) -0.003(5) 0.002(5) 0.001(4)
C33 0.058(5) 0.040(4) 0.099(7) -0.005(5) -0.009(5) -0.011(4)
C34 0.125(9) 0.046(5) 0.129(10) -0.002(6) -0.016(7) -0.007(6)
C35 0.126(9) 0.068(6) 0.099(8) -0.022(6) -0.010(7) -0.047(6)
C41 0.065(5) 0.033(4) 0.066(5) 0.011(4) 0.018(4) -0.009(3)
C42 0.053(5) 0.042(4) 0.074(5) -0.002(4) 0.008(4) -0.015(4)
C43 0.069(6) 0.046(5) 0.076(6) -0.004(4) 0.017(5) -0.011(4)
C44 0.074(6) 0.040(4) 0.092(7) 0.005(5) 0.017(5) -0.014(4)
C45 0.095(7) 0.042(5) 0.106(7) 0.026(5) 0.044(6) -0.009(4)
C46 0.075(6) 0.037(4) 0.078(6) 0.009(4) 0.032(4) -0.008(4)
C47 0.070(6) 0.054(5) 0.056(5) 0.002(4) 0.020(4) -0.017(4)
C48 0.094(7) 0.089(7) 0.064(6) -0.004(5) 0.012(5) -0.004(6)
C49 0.075(6) 0.081(6) 0.070(6) 0.003(5) 0.000(5) -0.012(5)
C50 0.090(7) 0.037(5) 0.153(10) 0.006(5) 0.044(7) -0.009(5)
C51 0.150(12) 0.039(6) 0.280(19) 0.047(9) 0.065(12) 0.007(7)
C52 0.167(12) 0.043(6) 0.223(15) 0.044(8) 0.073(11) -0.018(7)
C53 0.104(7) 0.039(4) 0.083(7) 0.010(4) 0.046(6) -0.005(4)
C54 0.132(10) 0.071(7) 0.098(9) -0.016(6) 0.047(7) -0.012(6)
C55 0.101(8) 0.086(7) 0.114(9) 0.040(6) 0.055(7) 0.025(6)
C61 0.061(5) 0.027(3) 0.037(4) -0.004(3) 0.010(3) -0.004(3)
C62 0.051(4) 0.031(4) 0.043(4) 0.004(3) 0.008(3) -0.004(3)
C63 0.059(5) 0.046(4) 0.048(4) 0.011(3) 0.007(4) -0.002(4)
C64 0.067(5) 0.042(4) 0.051(5) 0.010(4) 0.014(4) -0.005(4)
C65 0.053(5) 0.064(5) 0.052(5) -0.002(4) 0.017(4) 0.000(4)
C66 0.051(5) 0.046(4) 0.047(4) -0.004(3) 0.005(3) -0.008(3)
C67 0.059(5) 0.049(4) 0.045(4) 0.016(3) 0.013(4) 0.006(4)
C68 0.058(5) 0.073(6) 0.083(6) 0.007(5) 0.011(5) -0.008(4)
C69 0.075(6) 0.056(5) 0.081(6) -0.010(5) 0.002(5) 0.013(4)
C70 0.077(6) 0.093(7) 0.043(5) 0.017(5) 0.016(4) -0.015(5)
C71A 0.039(11) 0.16(2) 0.055(11) 0.044(15) -0.006(9) -0.035(13)
C71B 0.094(18) 0.12(2) 0.088(16) 0.057(16) 0.054(14) 0.005(15)
C72A 0.22(4) 0.10(2) 0.044(13) -0.010(12) 0.030(18) 0.07(2)
C72B 0.21(4) 0.15(3) 0.050(14) 0.015(19) 0.04(2) -0.07(3)
C73 0.059(5) 0.056(5) 0.041(4) -0.002(4) 0.000(4) 0.012(4)
C74 0.109(7) 0.054(5) 0.061(6) 0.004(4) -0.010(5) 0.023(5)
C75 0.055(5) 0.089(7) 0.065(6) -0.007(5) 0.002(4) 0.014(5)
C81 0.059(5) 0.025(3) 0.049(4) -0.007(3) -0.005(4) 0.002(3)
C82 0.072(5) 0.024(3) 0.046(4) -0.004(3) -0.007(4) 0.006(3)
C83 0.102(7) 0.033(4) 0.049(5) -0.004(3) -0.008(5) 0.008(4)
C84 0.093(7) 0.034(4) 0.070(6) -0.009(4) -0.029(6) 0.012(4)
C85 0.071(6) 0.046(5) 0.081(7) -0.019(5) -0.012(5) -0.004(4)
C86 0.066(6) 0.032(4) 0.076(6) -0.019(4) 0.005(5) -0.004(4)
C87 0.075(6) 0.045(4) 0.043(4) -0.007(3) 0.004(4) -0.014(4)
C88 0.107(7) 0.055(5) 0.054(5) -0.002(4) 0.024(5) -0.015(5)
C89 0.064(5) 0.059(5) 0.056(5) 0.005(4) 0.008(4) -0.005(4)
C90 0.115(8) 0.065(6) 0.076(7) -0.009(5) -0.041(6) 0.003(6)
C91 0.30(2) 0.099(9) 0.094(9) -0.003(7) -0.093(11) -0.045(11)
C92 0.179(13) 0.131(11) 0.093(9) -0.001(8) -0.063(9) 0.039(10)
C93 0.076(6) 0.049(5) 0.099(7) -0.025(5) 0.004(5) -0.022(5)
C94 0.066(7) 0.072(7) 0.222(14) -0.019(8) 0.034(8) -0.016(5)
C95 0.120(9) 0.073(7) 0.097(8) 0.001(6) 0.034(6) -0.019(6)
C101 0.080(6) 0.037(4) 0.040(4) 0.003(3) 0.002(4) -0.006(4)
C102 0.090(6) 0.037(4) 0.047(5) 0.004(3) 0.013(4) -0.001(4)
C103 0.089(6) 0.041(4) 0.061(5) -0.002(4) 0.014(4) -0.013(4)
C104 0.093(7) 0.047(5) 0.061(5) -0.001(4) 0.008(5) -0.020(5)
C105 0.096(7) 0.031(4) 0.060(5) -0.002(4) 0.007(5) -0.001(4)
C106 0.090(6) 0.040(4) 0.052(5) 0.013(4) -0.007(4) -0.006(4)
C107 0.080(6) 0.045(5) 0.062(5) -0.008(4) 0.017(4) -0.007(4)
C108 0.114(8) 0.071(6) 0.046(5) -0.002(4) 0.001(5) -0.028(5)
C109 0.105(7) 0.043(5) 0.075(6) 0.007(4) 0.012(5) -0.016(5)
C110 0.104(7) 0.047(5) 0.083(7) -0.013(5) 0.027(6) -0.005(5)
C111 0.121(10) 0.220(16) 0.102(9) 0.080(10) 0.042(8) 0.092(10)
C112 0.27(2) 0.145(13) 0.115(11) 0.039(10) 0.092(12) 0.088(13)
C113 0.085(6) 0.035(4) 0.062(5) -0.003(4) -0.013(5) 0.002(4)
C114 0.110(8) 0.046(5) 0.069(6) -0.008(4) -0.021(5) -0.003(5)
C115 0.078(6) 0.043(5) 0.081(6) 0.002(4) -0.012(5) -0.005(4)
C121 0.102(7) 0.044(5) 0.081(6) 0.013(4) 0.041(5) -0.014(5)
C122 0.137(9) 0.051(5) 0.063(6) 0.013(4) 0.038(6) -0.027(5)
C123 0.182(12) 0.066(7) 0.080(7) 0.003(6) 0.053(7) -0.020(7)
C124 0.260(17) 0.076(8) 0.090(9) 0.039(7) 0.063(10) -0.006(9)
C125 0.219(14) 0.067(7) 0.109(9) 0.041(7) 0.067(9) -0.019(8)
C126 0.168(11) 0.042(5) 0.103(8) 0.011(5) 0.071(7) -0.008(6)
C127 0.152(10) 0.043(5) 0.072(6) 0.000(4) 0.059(6) -0.028(6)
C128 0.159(12) 0.090(9) 0.205(15) 0.065(9) -0.012(11) -0.060(9)
C129 0.156(11) 0.075(7) 0.100(8) -0.002(6) 0.037(8) -0.032(7)
C130 0.27(2) 0.172(15) 0.117(12) 0.086(11) 0.029(12) -0.059(15)
C131 0.32(2) 0.26(2) 0.151(14) 0.118(14) 0.010(14) -0.16(2)
C132 0.171(14) 0.31(2) 0.110(11) 0.118(14) 0.031(10) 0.059(15)
C133 0.197(13) 0.041(5) 0.103(8) 0.007(5) 0.081(9) -0.015(7)
C134 0.151(12) 0.058(7) 0.196(14) -0.011(8) 0.054(10) -0.021(7)
C135 0.184(15) 0.126(12) 0.138(12) -0.030(10) 0.019(11) -0.024(11)
C141 0.092(6) 0.035(4) 0.042(4) 0.009(3) -0.011(4) -0.001(4)
C142 0.099(6) 0.031(4) 0.053(5) 0.008(4) 0.000(4) -0.001(4)
C143 0.165(10) 0.030(4) 0.074(7) 0.008(4) -0.013(6) -0.008(5)
C144 0.248(14) 0.037(5) 0.044(5) 0.011(4) -0.034(7) -0.003(7)
C145 0.215(13) 0.051(6) 0.053(6) 0.019(5) -0.034(7) -0.015(7)
C146 0.141(9) 0.036(4) 0.055(5) 0.012(4) -0.025(5) -0.011(5)
C147 0.105(7) 0.033(4) 0.042(4) 0.001(3) 0.003(4) -0.001(4)
C148 0.130(9) 0.098(8) 0.070(7) 0.019(6) 0.009(6) -0.001(7)
C149 0.158(11) 0.094(8) 0.082(7) 0.022(6) -0.043(7) -0.056(8)
C150 0.57(4) 0.045(7) 0.071(9) 0.020(6) -0.080(16) 0.002(13)
C151 0.68(5) 0.056(8) 0.30(3) 0.050(12) -0.39(3) -0.044(17)
C152 0.70(5) 0.125(14) 0.073(10) 0.051(10) 0.06(2) -0.04(2)
C153 0.147(9) 0.042(5) 0.041(5) 0.004(4) -0.021(5) -0.018(5)
C154 0.194(12) 0.061(6) 0.061(6) 0.002(5) -0.025(7) -0.011(7)
C155 0.168(12) 0.073(7) 0.078(7) 0.002(6) 0.018(7) -0.027(7)
C161 0.055(4) 0.027(3) 0.037(4) 0.006(3) 0.013(3) -0.011(3)
C162 0.057(5) 0.027(3) 0.044(4) 0.002(3) 0.014(3) -0.005(3)
C163 0.070(5) 0.030(4) 0.040(4) -0.006(3) 0.014(4) -0.008(3)
C164 0.058(5) 0.039(4) 0.035(4) -0.002(3) 0.012(4) -0.008(3)
C165 0.059(5) 0.032(4) 0.048(4) -0.005(3) 0.028(4) -0.009(3)
C166 0.059(5) 0.028(3) 0.044(4) -0.006(3) 0.022(3) -0.009(3)
C167 0.058(5) 0.048(4) 0.037(4) -0.004(3) 0.007(3) -0.008(4)
C168 0.082(6) 0.037(4) 0.071(6) -0.003(4) 0.010(5) 0.008(4)
C169 0.063(5) 0.056(5) 0.058(5) 0.002(4) 0.014(4) -0.004(4)
C170 0.070(5) 0.046(4) 0.034(4) -0.010(3) 0.011(4) -0.003(4)
C171 0.108(7) 0.076(6) 0.038(4) 0.003(4) 0.020(4) -0.016(5)
C172 0.106(7) 0.073(6) 0.046(5) -0.011(4) 0.007(5) -0.023(5)
C173 0.053(5) 0.041(4) 0.041(4) -0.001(3) 0.012(3) -0.002(3)
C174 0.066(5) 0.054(5) 0.057(5) -0.003(4) 0.015(4) -0.012(4)
C175 0.064(5) 0.048(5) 0.073(6) 0.012(4) 0.000(4) -0.001(4)
C181 0.050(4) 0.033(4) 0.050(4) 0.001(3) 0.003(3) -0.006(3)
C182 0.061(5) 0.028(4) 0.077(6) -0.003(4) 0.017(4) 0.003(3)
C183 0.053(5) 0.064(5) 0.065(6) 0.010(4) 0.002(4) -0.008(4)
C184 0.045(5) 0.080(6) 0.110(8) 0.015(6) 0.004(5) -0.013(4)
C185 0.066(6) 0.069(6) 0.069(6) 0.013(5) -0.003(5) -0.005(5)
C186 0.053(5) 0.047(4) 0.067(5) 0.008(4) -0.005(4) -0.008(4)
C187 0.075(6) 0.049(5) 0.063(5) -0.006(4) 0.022(4) -0.016(4)
C188 0.099(7) 0.071(6) 0.070(6) -0.017(5) 0.033(5) -0.019(5)
C189 0.104(7) 0.067(6) 0.075(6) 0.009(5) 0.016(5) -0.028(5)
C190 0.078(8) 0.110(9) 0.132(10) 0.040(8) -0.019(7) -0.024(7)
C191 0.132(10) 0.124(10) 0.115(10) -0.016(8) -0.030(8) -0.047(8)
C192 0.110(13) 0.30(3) 0.43(4) 0.21(3) -0.126(17) -0.083(15)
C193 0.051(4) 0.054(5) 0.043(4) 0.002(3) 0.002(3) -0.007(4)
C194 0.085(6) 0.054(5) 0.065(5) 0.008(4) 0.010(5) -0.010(4)
C195 0.086(6) 0.043(5) 0.095(7) 0.003(5) 0.034(5) 0.002(4)
Cl1 0.346(8) 0.188(5) 0.193(5) -0.003(4) 0.120(5) 0.001(5)
Cl2 0.298(7) 0.237(6) 0.168(5) -0.013(4) -0.072(5) 0.088(5)
Cl3 0.218(5) 0.277(7) 0.248(6) 0.120(5) -0.012(5) -0.085(5)
Cl4 0.98(2) 0.537(12) 0.405(15) 0.247(11) -0.413(16) -0.548
Cl5 0.302(9) 0.84(2) 0.164(6) -0.050(10) -0.074(6) 0.149(13)
Cl6 0.435(13) 0.475(15) 0.194(7) 0.093(8) 0.036(8) -0.008(11)
C202 0.148(12) 0.082(9) 0.168(15) -0.020(9) 0.032(11) 0.012(8)

loop_
_atom_type_symbol
_atom_type_description
_atom_type_scat_dispersion_real
_atom_type_scat_dispersion_imag
_atom_type_scat_source
C C 0.0033 0.0016 'International Tables Vol C Tables 4.2.6.8 and 6.1.1.4'
H H 0.0000 0.0000 'International Tables Vol C Tables 4.2.6.8 and 6.1.1.4'
O O 0.0106 0.0060 'International Tables Vol C Tables 4.2.6.8 and 6.1.1.4'
S S 0.1246 0.1234 'International Tables Vol C Tables 4.2.6.8 and 6.1.1.4'
Cl Cl 0.1484 0.1585 'International Tables Vol C Tables 4.2.6.8 and 6.1.1.4'
Ag Ag -0.8971 1.1015 'International Tables Vol C Tables 4.2.6.8 and 6.1.1.4'

loop_
_geom_angle_atom_site_label_1
_geom_angle_atom_site_label_2
_geom_angle_atom_site_label_3
_geom_angle
S4 Ag1 S9 166.67(6)
S4 Ag1 Ag6 105.79(5)
S9 Ag1 Ag6 87.38(5)
S4 Ag1 Ag8 121.73(5)
S9 Ag1 Ag8 45.82(4)
Ag6 Ag1 Ag8 131.50(3)
S4 Ag1 Ag2 45.31(5)
S9 Ag1 Ag2 121.41(5)
Ag6 Ag1 Ag2 148.62(3)
Ag8 Ag1 Ag2 79.63(3)
S4 Ag2 S5 179.44(7)
S4 Ag2 Ag10 126.26(5)
S5 Ag2 Ag10 53.22(5)
S4 Ag2 S8 82.89(6)
S5 Ag2 S8 97.16(7)
Ag10 Ag2 S8 115.60(5)
S4 Ag2 Ag3 105.83(5)
S5 Ag2 Ag3 73.85(5)
Ag10 Ag2 Ag3 69.76(3)
S8 Ag2 Ag3 46.13(4)
S4 Ag2 Ag1 45.02(5)
S5 Ag2 Ag1 134.42(5)
Ag10 Ag2 Ag1 83.12(4)
S8 Ag2 Ag1 90.07(4)
Ag3 Ag2 Ag1 79.66(3)
S4 Ag2 Ag7 49.52(5)
S5 Ag2 Ag7 130.53(5)
Ag10 Ag2 Ag7 131.25(3)
S8 Ag2 Ag7 33.37(4)
Ag3 Ag2 Ag7 67.68(2)
Ag1 Ag2 Ag7 67.00(3)
S8 Ag3 S7 171.56(7)
S8 Ag3 Ag8 134.61(5)
S7 Ag3 Ag8 53.77(5)
S8 Ag3 Ag2 64.30(5)
S7 Ag3 Ag2 117.93(6)
Ag8 Ag3 Ag2 91.92(4)
S8 Ag3 S5 88.30(6)
S7 Ag3 S5 88.74(7)
Ag8 Ag3 S5 100.27(5)
Ag2 Ag3 S5 43.56(4)
S8 Ag3 Ag10 116.52(5)
S7 Ag3 Ag10 65.44(6)
Ag8 Ag3 Ag10 58.50(3)
Ag2 Ag3 Ag10 52.53(2)
S5 Ag3 Ag10 41.77(4)
S10 Ag4 S6 173.72(8)
S10 Ag4 Ag5 135.93(6)
S6 Ag4 Ag5 50.35(6)
S10 Ag4 S9 75.31(6)
S6 Ag4 S9 110.93(7)
Ag5 Ag4 S9 60.73(4)
S10 Ag4 Ag8 41.92(5)
S6 Ag4 Ag8 144.19(6)
Ag5 Ag4 Ag8 94.42(3)
S9 Ag4 Ag8 33.74(3)
S3 Ag5 S6 169.07(7)
S3 Ag5 Ag4 140.56(5)
S6 Ag5 Ag4 50.30(5)
S3 Ag5 S9 75.39(6)
S6 Ag5 S9 115.36(6)
Ag4 Ag5 S9 65.23(4)
S3 Ag5 Ag6 36.37(5)
S6 Ag5 Ag6 148.39(5)
Ag4 Ag5 Ag6 117.32(3)
S9 Ag5 Ag6 64.92(4)
S3 Ag6 S1 174.99(7)
S3 Ag6 Ag1 102.50(5)
S1 Ag6 Ag1 82.09(5)
S3 Ag6 Ag5 36.65(5)
S1 Ag6 Ag5 144.26(6)
Ag1 Ag6 Ag5 79.36(3)
S3 Ag6 Ag9 149.71(5)
S1 Ag6 Ag9 34.07(5)
Ag1 Ag6 Ag9 68.12(2)
Ag5 Ag6 Ag9 147.45(2)
S8 Ag7 S2 166.62(7)
S8 Ag7 Ag9 141.71(5)
S2 Ag7 Ag9 51.67(6)
S8 Ag7 S4 77.40(6)
S2 Ag7 S4 115.64(7)
Ag9 Ag7 S4 65.35(4)
S8 Ag7 Ag2 43.18(5)
S2 Ag7 Ag2 149.77(6)
Ag9 Ag7 Ag2 99.20(3)
S4 Ag7 Ag2 34.22(3)
S9 Ag8 S7 175.52(7)
S9 Ag8 Ag3 126.74(5)
S7 Ag8 Ag3 52.98(5)
S9 Ag8 S10 84.20(6)
S7 Ag8 S10 91.99(7)
Ag3 Ag8 S10 114.55(5)
S9 Ag8 Ag10 104.67(5)
S7 Ag8 Ag10 70.92(6)
Ag3 Ag8 Ag10 69.51(4)
S10 Ag8 Ag10 45.76(4)
S9 Ag8 Ag1 45.22(5)
S7 Ag8 Ag1 133.03(6)
Ag3 Ag8 Ag1 82.77(3)
S10 Ag8 Ag1 93.36(4)
Ag10 Ag8 Ag1 80.09(3)
S9 Ag8 Ag4 52.55(5)
S7 Ag8 Ag4 123.84(6)
Ag3 Ag8 Ag4 134.44(3)
S10 Ag8 Ag4 32.04(4)
Ag10 Ag8 Ag4 68.16(3)
Ag1 Ag8 Ag4 74.20(3)
S1 Ag9 S2 174.67(8)
S1 Ag9 Ag7 132.56(5)
S2 Ag9 Ag7 52.06(5)
S1 Ag9 S4 72.20(6)
S2 Ag9 S4 111.80(6)
Ag7 Ag9 S4 61.03(4)
S1 Ag9 Ag6 34.13(5)
S2 Ag9 Ag6 149.29(6)
Ag7 Ag9 Ag6 118.36(3)
S4 Ag9 Ag6 74.17(4)
S10 Ag10 S5 169.54(7)
S10 Ag10 Ag2 137.72(5)
S5 Ag10 Ag2 52.67(5)
S10 Ag10 Ag8 64.45(6)
S5 Ag10 Ag8 119.19(6)
Ag2 Ag10 Ag8 90.96(4)
S10 Ag10 S7 86.50(7)
S5 Ag10 S7 90.30(6)
Ag2 Ag10 S7 99.67(5)
Ag8 Ag10 S7 44.62(4)
S10 Ag10 Ag3 115.66(6)
S5 Ag10 Ag3 67.20(5)
Ag2 Ag10 Ag3 57.71(3)
Ag8 Ag10 Ag3 51.99(3)
S7 Ag10 Ag3 42.00(4)
C1 S1 Ag9 108.2(3)
C1 S1 Ag6 104.3(2)
Ag9 S1 Ag6 111.80(8)
C21 S2 Ag9 104.7(3)
C21 S2 Ag7 104.8(3)
Ag9 S2 Ag7 76.27(7)
C41 S3 Ag6 112.0(2)
C41 S3 Ag5 101.7(3)
Ag6 S3 Ag5 106.98(8)
C61 S4 Ag1 119.1(2)
C61 S4 Ag2 100.0(2)
Ag1 S4 Ag2 89.67(7)
C61 S4 Ag7 139.8(2)
Ag1 S4 Ag7 97.28(6)
Ag2 S4 Ag7 96.26(6)
C61 S4 Ag9 108.8(2)
Ag1 S4 Ag9 86.76(5)
Ag2 S4 Ag9 148.77(7)
Ag7 S4 Ag9 53.62(4)
C81 S5 Ag2 117.2(3)
C81 S5 Ag10 98.4(2)
Ag2 S5 Ag10 74.11(5)
C81 S5 Ag3 169.3(2)
Ag2 S5 Ag3 62.59(5)
Ag10 S5 Ag3 71.03(5)
C101 S6 Ag4 109.7(2)
C101 S6 Ag5 112.7(2)
Ag4 S6 Ag5 79.36(7)
C121 S7 Ag3 101.7(3)
C121 S7 Ag8 117.0(3)
Ag3 S7 Ag8 73.25(6)
C121 S7 Ag10 173.7(3)
Ag3 S7 Ag10 72.56(6)
Ag8 S7 Ag10 64.46(5)
C141 S8 Ag3 99.7(3)
C141 S8 Ag7 106.6(2)
Ag3 S8 Ag7 122.59(8)
C141 S8 Ag2 149.1(2)
Ag3 S8 Ag2 69.57(6)
Ag7 S8 Ag2 103.45(7)
C161 S9 Ag1 121.2(2)
C161 S9 Ag8 102.59(19)
Ag1 S9 Ag8 88.96(6)
C161 S9 Ag5 97.29(19)
Ag1 S9 Ag5 102.36(6)
Ag8 S9 Ag5 147.56(8)
C161 S9 Ag4 129.7(2)
Ag1 S9 Ag4 106.11(6)
Ag8 S9 Ag4 93.71(6)
Ag5 S9 Ag4 54.04(4)
C181 S10 Ag4 109.0(2)
C181 S10 Ag10 99.0(2)
Ag4 S10 Ag10 128.00(8)
C181 S10 Ag8 141.9(2)
Ag4 S10 Ag8 106.04(7)
Ag10 S10 Ag8 69.79(6)
C6 C1 C2 121.4(7)
C6 C1 S1 116.0(6)
C2 C1 S1 122.6(6)
C3 C2 C1 116.4(9)
C3 C2 C13 119.0(8)
C1 C2 C13 124.6(7)
C4 C3 C2 123.9(9)
C5 C4 C3 117.9(9)
C5 C4 C10 122.7(11)
C3 C4 C10 119.2(10)
C4 C5 C6 122.9(10)
C5 C6 C1 117.4(9)
C5 C6 C7 120.8(9)
C1 C6 C7 121.7(7)
C6 C7 C8 110.7(7)
C6 C7 C9 112.9(8)
C8 C7 C9 110.1(9)
C11B C10 C12B 110.5(19)
C11B C10 C12A 134(2)
C12B C10 C12A 86(3)
C11B C10 C11A 71.1(18)
C12B C10 C11A 40(2)
C12A C10 C11A 117.4(17)
C11B C10 C4 109.9(17)
C12B C10 C4 103(2)
C12A C10 C4 107.9(12)
C11A C10 C4 111.9(12)
C12B C11A C10 68.9(19)
C12B C11A C11B 122(2)
C10 C11A C11B 53.7(11)
C10 C11B C11A 55.2(11)
C11A C12B C10 71.2(15)
C2 C13 C14 112.6(7)
C2 C13 C15 111.0(8)
C14 C13 C15 110.9(7)
C26 C21 C22 119.5(7)
C26 C21 S2 120.2(5)
C22 C21 S2 120.3(7)
C23 C22 C21 118.6(8)
C23 C22 C27 118.7(7)
C21 C22 C27 122.6(7)
C22 C23 C24 122.0(7)
C25 C24 C23 119.0(7)
C25 C24 C30 121.7(8)
C23 C24 C30 119.3(7)
C24 C25 C26 121.2(8)
C21 C26 C25 119.4(7)
C21 C26 C33 122.8(7)
C25 C26 C33 117.5(7)
C29 C27 C28 113.2(9)
C29 C27 C22 109.8(9)
C28 C27 C22 114.6(7)
C31 C30 C24 111.6(7)
C31 C30 C32 109.3(8)
C24 C30 C32 113.4(6)
C35 C33 C34 110.2(8)
C35 C33 C26 111.4(7)
C34 C33 C26 113.9(7)
C46 C41 C42 120.2(6)
C46 C41 S3 124.1(6)
C42 C41 S3 115.6(5)
C43 C42 C41 117.4(7)
C43 C42 C47 121.2(7)
C41 C42 C47 121.3(6)
C44 C43 C42 123.5(7)
C45 C44 C43 117.4(7)
C45 C44 C50 121.2(9)
C43 C44 C50 121.3(8)
C44 C45 C46 123.4(8)
C41 C46 C45 117.7(7)
C41 C46 C53 123.3(7)
C45 C46 C53 118.9(7)
C49 C47 C48 109.6(7)
C49 C47 C42 112.6(7)
C48 C47 C42 114.7(7)
C52 C50 C44 116.1(8)
C52 C50 C51 107.7(11)
C44 C50 C51 109.7(8)
C54 C53 C46 113.1(8)
C54 C53 C55 112.6(8)
C46 C53 C55 109.2(8)
C62 C61 C66 120.9(6)
C62 C61 S4 124.0(5)
C66 C61 S4 115.1(5)
C63 C62 C61 117.4(6)
C63 C62 C67 118.8(6)
C61 C62 C67 123.9(6)
C64 C63 C62 123.8(7)
C65 C64 C63 116.8(7)
C65 C64 C70 123.8(7)
C63 C64 C70 119.4(7)
C64 C65 C66 123.8(7)
C65 C66 C61 117.3(7)
C65 C66 C73 120.1(6)
C61 C66 C73 122.6(7)
C68 C67 C69 110.2(7)
C68 C67 C62 113.6(6)
C69 C67 C62 110.4(6)
C72B C70 C71A 130.4(15)
C72B C70 C64 111.8(13)
C71A C70 C64 114.9(10)
C72B C70 C71B 110.4(18)
C71A C70 C71B 37.8(11)
C64 C70 C71B 109.0(11)
C72B C70 C72A 36.4(19)
C71A C70 C72A 110.3(18)
C64 C70 C72A 108.6(13)
C71B C70 C72A 78.2(17)
C71B C71A C70 77(2)
C71A C71B C70 64.8(19)
C71A C71B C72A 109(3)
C70 C71B C72A 51.1(11)
C72B C72A C70 58(3)
C72B C72A C71B 104(4)
C70 C72A C71B 50.7(14)
C72A C72B C70 85(4)
C74 C73 C75 111.3(7)
C74 C73 C66 111.4(6)
C75 C73 C66 113.2(7)
C86 C81 C82 120.7(7)
C86 C81 S5 118.0(6)
C82 C81 S5 121.3(6)
C81 C82 C83 116.7(8)
C81 C82 C87 123.8(6)
C83 C82 C87 119.5(7)
C84 C83 C82 123.1(9)
C85 C84 C83 118.5(8)
C85 C84 C90 121.6(10)
C83 C84 C90 119.8(10)
C84 C85 C86 121.8(8)
C81 C86 C85 119.2(8)
C81 C86 C93 121.9(7)
C85 C86 C93 118.9(8)
C88 C87 C82 115.5(7)
C88 C87 C89 111.2(7)
C82 C87 C89 111.0(6)
C91 C90 C92 111.5(11)
C91 C90 C84 113.2(9)
C92 C90 C84 111.2(8)
C86 C93 C95 111.4(7)
C86 C93 C94 114.4(9)
C95 C93 C94 110.6(8)
C102 C101 C106 120.0(7)
C102 C101 S6 119.2(5)
C106 C101 S6 120.2(7)
C101 C102 C103 120.0(7)
C101 C102 C107 124.6(7)
C103 C102 C107 115.4(8)
C102 C103 C104 121.9(9)
C105 C104 C103 116.8(8)
C105 C104 C110 123.0(7)
C103 C104 C110 120.2(9)
C104 C105 C106 124.8(7)
C105 C106 C101 116.5(8)
C105 C106 C113 119.5(7)
C101 C106 C113 124.0(7)
C108 C107 C109 111.5(7)
C108 C107 C102 113.9(7)
C109 C107 C102 110.7(7)
C112 C110 C111 111.9(9)
C112 C110 C104 114.0(10)
C111 C110 C104 112.2(8)
C106 C113 C115 111.0(7)
C106 C113 C114 114.3(7)
C115 C113 C114 108.9(7)
C122 C121 C126 120.8(8)
C122 C121 S7 121.3(6)
C126 C121 S7 117.6(7)
C123 C122 C121 116.9(8)
C123 C122 C127 116.9(8)
C121 C122 C127 126.1(8)
C124 C123 C122 123.5(9)
C125 C124 C123 118.0(10)
C125 C124 C130 123.9(11)
C123 C124 C130 118.1(11)
C126 C125 C124 121.1(10)
C125 C126 C121 119.3(9)
C125 C126 C133 116.9(9)
C121 C126 C133 123.7(9)
C128 C127 C122 114.3(10)
C128 C127 C129 111.4(9)
C122 C127 C129 110.6(8)
C124 C130 C131 106.0(13)
C124 C130 C132 104.6(12)
C131 C130 C132 120.3(15)
C134 C133 C135 110.0(9)
C134 C133 C126 112.7(12)
C135 C133 C126 110.6(10)
C146 C141 C142 121.3(7)
C146 C141 S8 121.9(5)
C142 C141 S8 116.7(5)
C143 C142 C141 116.0(7)
C143 C142 C147 121.4(7)
C141 C142 C147 122.6(7)
C144 C143 C142 125.2(8)
C143 C144 C145 116.8(8)
C143 C144 C150 121.7(8)
C145 C144 C150 121.0(9)
C144 C145 C146 122.9(8)
C141 C146 C145 117.1(7)
C141 C146 C153 123.9(7)
C145 C146 C153 118.9(7)
C149 C147 C142 114.0(7)
C149 C147 C148 108.3(8)
C142 C147 C148 112.3(8)
C151 C150 C152 112.6(15)
C151 C150 C144 107.0(14)
C152 C150 C144 114.5(13)
C154 C153 C155 113.7(8)
C154 C153 C146 112.7(8)
C155 C153 C146 110.4(8)
C162 C161 C166 121.6(6)
C162 C161 S9 123.9(5)
C166 C161 S9 114.5(5)
C161 C162 C163 118.4(6)
C161 C162 C167 124.8(6)
C163 C162 C167 116.7(6)
C164 C163 C162 121.9(7)
C163 C164 C165 117.8(6)
C163 C164 C170 121.4(7)
C165 C164 C170 120.6(6)
C164 C165 C166 124.8(6)
C161 C166 C165 115.3(7)
C161 C166 C173 124.0(6)
C165 C166 C173 120.6(6)
C169 C167 C162 113.2(6)
C169 C167 C168 111.8(7)
C162 C167 C168 111.5(6)
C172 C170 C171 111.6(7)
C172 C170 C164 111.6(6)
C171 C170 C164 110.1(6)
C166 C173 C174 112.4(6)
C166 C173 C175 114.4(6)
C174 C173 C175 110.2(6)
C186 C181 C182 121.1(7)
C186 C181 S10 121.0(6)
C182 C181 S10 117.9(6)
C183 C182 C181 118.5(8)
C183 C182 C187 118.2(7)
C181 C182 C187 123.2(7)
C184 C183 C182 120.9(8)
C183 C184 C185 119.3(8)
C183 C184 C190 120.0(9)
C185 C184 C190 120.7(10)
C186 C185 C184 122.8(9)
C185 C186 C181 117.3(7)
C185 C186 C193 118.3(7)
C181 C186 C193 124.4(7)
C189 C187 C182 112.4(6)
C189 C187 C188 113.1(7)
C182 C187 C188 108.3(7)
C192 C190 C191 114.8(16)
C192 C190 C184 112.8(12)
C191 C190 C184 110.6(9)
C194 C193 C195 109.9(7)
C194 C193 C186 113.5(6)
C195 C193 C186 111.8(6)
Cl1 C201 Cl3 107.9(3)
Cl1 C201 Cl2 109.1(3)
Cl3 C201 Cl2 102.3(3)
Cl5 C202 Cl6 102.6(9)
Cl5 C202 Cl4 100.2(9)
Cl6 C202 Cl4 114.3(10)
O1 C301 C302 101(2)

loop_
_geom_bond_atom_site_label_1
_geom_bond_atom_site_label_2
_geom_bond_distance
Ag1 S4 2.375(2)
Ag1 S9 2.376(2)
Ag1 Ag6 3.1239(11)
Ag1 Ag8 3.3474(11)
Ag1 Ag2 3.3575(13)
Ag2 S4 2.3870(19)
Ag2 S5 2.396(2)
Ag2 Ag10 2.8985(11)
Ag2 S8 2.968(2)
Ag2 Ag3 3.0871(11)
Ag2 Ag7 4.2192(15)
Ag3 S8 2.375(2)
Ag3 S7 2.403(2)
Ag3 Ag8 2.8821(13)
Ag3 S5 3.340(2)
Ag3 Ag10 3.4266(13)
Ag4 S10 2.3811(19)
Ag4 S6 2.395(2)
Ag4 Ag5 3.0590(12)
Ag4 S9 3.431(2)
Ag4 Ag8 4.3134(15)
Ag5 S3 2.377(2)
Ag5 S6 2.396(2)
Ag5 S9 3.297(2)
Ag5 Ag6 3.8082(13)
Ag6 S3 2.361(2)
Ag6 S1 2.368(2)
Ag6 Ag9 3.9183(16)
Ag7 S8 2.386(2)
Ag7 S2 2.412(2)
Ag7 Ag9 2.9714(11)
Ag7 S4 3.229(2)
Ag8 S9 2.4011(18)
Ag8 S7 2.428(2)
Ag8 S10 2.999(2)
Ag8 Ag10 3.1191(12)
Ag9 S1 2.364(2)
Ag9 S2 2.399(2)
Ag9 S4 3.354(2)
Ag10 S10 2.381(2)
Ag10 S5 2.414(2)
Ag10 S7 3.267(2)
S1 C1 1.792(8)
S2 C21 1.806(8)
S3 C41 1.806(7)
S4 C61 1.816(7)
S5 C81 1.800(7)
S6 C101 1.815(8)
S7 C121 1.779(9)
S8 C141 1.818(7)
S9 C161 1.824(6)
S10 C181 1.809(7)
C1 C6 1.420(11)
C1 C2 1.420(11)
C2 C3 1.401(12)
C2 C13 1.488(12)
C3 C4 1.391(14)
C4 C5 1.366(14)
C4 C10 1.571(14)
C5 C6 1.412(11)
C6 C7 1.483(12)
C7 C8 1.509(13)
C7 C9 1.570(12)
C10 C11B 1.498(19)
C10 C12B 1.504(19)
C10 C12A 1.506(18)
C10 C11A 1.526(16)
C11A C12B 1.03(5)
C11A C11B 1.76(4)
C13 C14 1.518(13)
C13 C15 1.532(11)
C21 C26 1.389(11)
C21 C22 1.430(10)
C22 C23 1.381(10)
C22 C27 1.511(11)
C23 C24 1.390(11)
C24 C25 1.371(10)
C24 C30 1.528(11)
C25 C26 1.410(10)
C26 C33 1.546(10)
C27 C29 1.472(17)
C27 C28 1.477(11)
C30 C31 1.503(11)
C30 C32 1.540(11)
C33 C35 1.474(12)
C33 C34 1.519(13)
C41 C46 1.400(10)
C41 C42 1.424(10)
C42 C43 1.395(10)
C42 C47 1.516(11)
C43 C44 1.372(11)
C44 C45 1.370(11)
C44 C50 1.509(11)
C45 C46 1.402(10)
C46 C53 1.522(10)
C47 C49 1.494(11)
C47 C48 1.507(10)
C50 C52 1.467(13)
C50 C51 1.563(15)
C53 C54 1.521(14)
C53 C55 1.544(12)
C61 C62 1.401(9)
C61 C66 1.411(9)
C62 C63 1.391(9)
C62 C67 1.525(9)
C63 C64 1.382(10)
C64 C65 1.364(10)
C64 C70 1.533(10)
C65 C66 1.395(10)
C66 C73 1.549(10)
C67 C68 1.478(10)
C67 C69 1.504(10)
C70 C72B 1.38(3)
C70 C71A 1.49(2)
C70 C71B 1.61(2)
C70 C72A 1.62(3)
C71A C71B 1.01(3)
C71B C72A 2.03(5)
C72A C72B 0.96(4)
C73 C74 1.491(11)
C73 C75 1.546(11)
C81 C86 1.388(10)
C81 C82 1.416(10)
C82 C83 1.420(10)
C82 C87 1.521(10)
C83 C84 1.371(12)
C84 C85 1.366(13)
C84 C90 1.524(11)
C85 C86 1.411(12)
C86 C93 1.505(12)
C87 C88 1.511(10)
C87 C89 1.529(10)
C90 C91 1.447(13)
C90 C92 1.498(13)
C93 C95 1.520(12)
C93 C94 1.537(13)
C101 C102 1.386(11)
C101 C106 1.421(10)
C102 C103 1.394(11)
C102 C107 1.543(10)
C103 C104 1.396(10)
C104 C105 1.358(11)
C104 C110 1.519(12)
C105 C106 1.410(11)
C106 C113 1.506(11)
C107 C108 1.510(11)
C107 C109 1.516(11)
C110 C112 1.459(14)
C110 C111 1.475(14)
C113 C115 1.531(11)
C113 C114 1.546(10)
C121 C122 1.393(11)
C121 C126 1.415(11)
C122 C123 1.391(13)
C122 C127 1.472(11)
C123 C124 1.389(14)
C124 C125 1.385(15)
C124 C130 1.582(16)
C125 C126 1.382(14)
C126 C133 1.533(13)
C127 C128 1.466(14)
C127 C129 1.495(13)
C130 C131 1.65(2)
C130 C132 1.68(2)
C133 C134 1.488(16)
C133 C135 1.523(16)
C141 C146 1.385(10)
C141 C142 1.419(9)
C142 C143 1.377(11)
C142 C147 1.510(10)
C143 C144 1.350(12)
C144 C145 1.376(11)
C144 C150 1.533(14)
C145 C146 1.400(11)
C146 C153 1.540(10)
C147 C149 1.508(11)
C147 C148 1.512(12)
C150 C151 1.481(17)
C150 C152 1.524(17)
C153 C154 1.516(13)
C153 C155 1.523(13)
C161 C162 1.393(9)
C161 C166 1.409(9)
C162 C163 1.413(9)
C162 C167 1.521(9)
C163 C164 1.359(9)
C164 C165 1.365(10)
C164 C170 1.526(9)
C165 C166 1.409(9)
C166 C173 1.494(10)
C167 C169 1.507(10)
C167 C168 1.526(10)
C170 C172 1.491(10)
C170 C171 1.499(11)
C173 C174 1.533(10)
C173 C175 1.540(9)
C181 C186 1.396(10)
C181 C182 1.426(10)
C182 C183 1.390(10)
C182 C187 1.521(11)
C183 C184 1.374(12)
C184 C185 1.388(12)
C184 C190 1.586(13)
C185 C186 1.384(11)
C186 C193 1.513(10)
C187 C189 1.509(11)
C187 C188 1.542(10)
C190 C192 1.329(19)
C190 C191 1.537(14)
C193 C194 1.487(10)
C193 C195 1.500(9)
Cl1 C201 1.708(5)
Cl2 C201 1.767(5)
Cl3 C201 1.747(5)
Cl4 C202 1.741(14)
Cl5 C202 1.619(13)
Cl6 C202 1.646(13)
O1 C301 1.453(18)
C301 C302 1.592(18)
